data_2005267
loop_
_publ_author_name
'Panneerselvam, K.'
'Rudi\~no-Pi\~nera, E.'
'Soriano-Garc\'ia, M.'

_publ_section_title
;
 \b-Zearalenol Sesquihydrate
;
_journal_issue 8
_journal_name_full 'Acta Crystallographica Section C'
_journal_page_first 1995
_journal_page_last 1997
_journal_paper_doi 10.1107/S0108270196006415
_journal_volume 52
_journal_year 1996
_chemical_formula_iupac 'C18 H24 O5, 1.5H2 O'
_chemical_formula_moiety 'C18 H27 O6'
_chemical_formula_sum 'C18 H27 O6.5'
_chemical_formula_weight 347.4
_chemical_melting_point 146-148^o^C
_chemical_name_systematic
;
\b-zearalenol sesquihydrate
;
_space_group_IT_number 1
_symmetry_cell_setting triclinic
_symmetry_space_group_name_Hall 'P 1'
_symmetry_space_group_name_H-M 'P 1'
_audit_creation_method SHELXL
_cell_angle_alpha 94.89(1)
_cell_angle_beta 103.94(2)
_cell_angle_gamma 113.36(2)
_cell_formula_units_Z 2
_cell_length_a 8.398(2)
_cell_length_b 9.858(2)
_cell_length_c 12.781(3)
_cell_measurement_reflns_used 25
_cell_measurement_temperature 293(2)
_cell_measurement_theta_max 50
_cell_measurement_theta_min 20
_cell_volume 923.2(4)
_computing_cell_refinement 'XSCANS (Siemens, 1991)'
_computing_data_collection 'P4 software'
_computing_data_reduction XSCANS
_computing_molecular_graphics 'SHELXTL-Plus (Sheldrick, 1990b)'
_computing_publication_material SHELXL93
_computing_structure_refinement 'SHELXL93 (Sheldrick, 1993)'
_computing_structure_solution 'SHELXS86 (Sheldrick, 1990a)'
_diffrn_ambient_temperature 293(2)
_diffrn_measurement_device P4
_diffrn_measurement_method \q/2\q
_diffrn_radiation_monochromator graphite
_diffrn_radiation_source 'fine-focus sealed tube'
_diffrn_radiation_type CuK\a
_diffrn_radiation_wavelength 1.54178
_diffrn_reflns_av_R_equivalents 0.0000
_diffrn_reflns_av_sigmaI/netI 0.0294
_diffrn_reflns_limit_h_max 9
_diffrn_reflns_limit_h_min 0
_diffrn_reflns_limit_k_max 9
_diffrn_reflns_limit_k_min -10
_diffrn_reflns_limit_l_max 13
_diffrn_reflns_limit_l_min -14
_diffrn_reflns_number 2930
_diffrn_reflns_theta_max 60.00
_diffrn_reflns_theta_min 3.64
_diffrn_standards_decay_% 1.0
_diffrn_standards_interval_count 100
_diffrn_standards_number 3
_exptl_absorpt_coefficient_mu 0.783
_exptl_absorpt_correction_type none
_exptl_crystal_colour colourless
_exptl_crystal_density_diffrn 1.25
_exptl_crystal_density_meas 1.249
_exptl_crystal_density_method 'flotation in benzene/chloroform solution'
_exptl_crystal_description reactangular
_exptl_crystal_F_000 374
_exptl_crystal_size_max 0.18
_exptl_crystal_size_mid 0.15
_exptl_crystal_size_min 0.14
_refine_diff_density_max 0.125
_refine_diff_density_min -0.149
_refine_ls_extinction_method none
_refine_ls_goodness_of_fit_all 1.068
_refine_ls_goodness_of_fit_obs 1.070
_refine_ls_hydrogen_treatment 'H atoms refined isotropically'
_refine_ls_matrix_type full
_refine_ls_number_parameters 658
_refine_ls_number_reflns 2930
_refine_ls_number_restraints 3
_refine_ls_restrained_S_all 1.067
_refine_ls_restrained_S_obs 1.069
_refine_ls_R_factor_all 0.0361
_refine_ls_R_factor_obs 0.0342
_refine_ls_shift/esd_max 0.021
_refine_ls_shift/esd_mean 0.003
_refine_ls_structure_factor_coef Fsqd
_refine_ls_weighting_scheme
;
calc w = 1/[\s^2^(F~o~^2^) + (0.0670P)^2^ + 0.0331P]
where P = (F~o~^2^ + 2F~c~^2^)/3
;
_refine_ls_wR_factor_all 0.0910
_refine_ls_wR_factor_obs 0.0886
_reflns_number_observed 2804
_reflns_number_total 2930
_reflns_observed_criterion >2sigma(I)
_cod_data_source_file ka1204.cif
_cod_data_source_block I
_cod_original_formula_sum 'C18 H27 O6.50'
_cod_database_code 2005267

loop_
_symmetry_equiv_pos_as_xyz
'x, y, z'

loop_
_atom_site_aniso_label
_atom_site_aniso_U_11
_atom_site_aniso_U_22
_atom_site_aniso_U_33
_atom_site_aniso_U_12
_atom_site_aniso_U_13
_atom_site_aniso_U_23
C1A 0.045(2) 0.037(2) 0.041(2) 0.0150(10) 0.0100(10) 0.0090(10)
C2A 0.055(2) 0.040(2) 0.0340(10) 0.0140(10) 0.0080(10) 0.0030(10)
C3A 0.054(2) 0.037(2) 0.041(2) 0.003(2) 0.0070(10) 0.0030(10)
C4A 0.078(2) 0.035(2) 0.040(2) 0.012(2) 0.006(2) -0.0020(10)
C5A 0.060(2) 0.054(2) 0.045(2) 0.021(2) 0.010(2) 0.0000(10)
C6A 0.054(2) 0.038(2) 0.039(2) 0.0120(10) 0.0090(10) -0.0020(10)
C7A 0.075(2) 0.041(2) 0.049(2) 0.014(2) 0.022(2) -0.0040(10)
C8A 0.060(2) 0.038(2) 0.057(2) 0.013(2) 0.020(2) -0.0060(10)
C9A 0.070(2) 0.055(2) 0.039(2) 0.029(2) 0.004(2) 0.0030(10)
C10A 0.090(3) 0.045(2) 0.038(2) 0.038(2) 0.016(2) 0.0130(10)
O11A 0.075(2) 0.0340(10) 0.0360(10) 0.0250(10) 0.0140(10) 0.0040(10)
C12A 0.057(2) 0.037(2) 0.040(2) 0.0220(10) 0.0140(10) 0.0050(10)
O13A 0.098(2) 0.0380(10) 0.0510(10) 0.0340(10) 0.0190(10) 0.0080(10)
C14A 0.117(4) 0.036(2) 0.065(2) 0.017(2) 0.040(2) 0.007(2)
O15A 0.0660(10) 0.0400(10) 0.0430(10) 0.0130(10) 0.0040(10) 0.0000(10)
C16A 0.047(2) 0.0350(10) 0.0400(10) 0.0160(10) 0.0160(10) 0.0030(10)
C17A 0.045(2) 0.0340(10) 0.0410(10) 0.0150(10) 0.0180(10) 0.0060(10)
C18A 0.048(2) 0.037(2) 0.0380(10) 0.0120(10) 0.0100(10) 0.0010(10)
C19A 0.047(2) 0.037(2) 0.0380(10) 0.0140(10) 0.0140(10) 0.0070(10)
C20A 0.045(2) 0.0320(10) 0.042(2) 0.0120(10) 0.0140(10) 0.0050(10)
C21A 0.042(2) 0.035(2) 0.0400(10) 0.0140(10) 0.0140(10) 0.0050(10)
O22A 0.0660(10) 0.0300(10) 0.0440(10) 0.0130(10) 0.0170(10) 0.0020(10)
O23A 0.0700(10) 0.0400(10) 0.0370(10) 0.0140(10) 0.0050(10) 0.0070(10)
C1B 0.055(2) 0.035(2) 0.0410(10) 0.0220(10) 0.0140(10) 0.0060(10)
C2B 0.070(2) 0.034(2) 0.041(2) 0.019(2) 0.019(2) 0.0030(10)
C3B 0.076(2) 0.035(2) 0.047(2) 0.024(2) 0.017(2) 0.0030(10)
C4B 0.075(2) 0.031(2) 0.057(2) 0.010(2) 0.026(2) 0.0000(10)
C5B 0.050(2) 0.041(2) 0.050(2) 0.0140(10) 0.0150(10) -0.0070(10)
C6B 0.057(2) 0.036(2) 0.048(2) 0.0130(10) 0.0140(10) -0.0050(10)
C7B 0.061(2) 0.047(2) 0.052(2) 0.014(2) 0.004(2) -0.001(2)
C8B 0.059(2) 0.043(2) 0.063(2) 0.021(2) 0.009(2) 0.006(2)
C9B 0.059(2) 0.042(2) 0.045(2) 0.017(2) 0.0140(10) 0.0050(10)
C10B 0.055(2) 0.037(2) 0.041(2) 0.0140(10) 0.0170(10) 0.0110(10)
O11B 0.0550(10) 0.0340(10) 0.0400(10) 0.0100(10) 0.0090(10) 0.008(8)
C12B 0.052(2) 0.028(2) 0.049(2) 0.0110(10) 0.0120(10) 0.0060(10)
O13B 0.070(2) 0.0380(10) 0.0540(10) 0.0040(10) 0.0110(10) 0.0100(10)
C14B 0.076(3) 0.048(2) 0.057(2) 0.029(2) 0.022(2) 0.014(2)
O15B 0.086(2) 0.0380(10) 0.066(2) 0.0120(10) 0.0400(10) -0.0090(10)
C16B 0.045(2) 0.0320(10) 0.0430(10) 0.0140(10) 0.0080(10) 0.0050(10)
C17B 0.054(2) 0.034(2) 0.049(2) 0.0200(10) 0.0070(10) 0.0060(10)
C18B 0.057(2) 0.040(2) 0.042(2) 0.0200(10) 0.0030(10) 0.0000(10)
C19B 0.050(2) 0.042(2) 0.040(2) 0.0190(10) 0.0050(10) 0.0060(10)
C20B 0.050(2) 0.034(2) 0.046(2) 0.0160(10) 0.0090(10) 0.0070(10)
C21B 0.042(2) 0.0350(10) 0.042(2) 0.0150(10) 0.0080(10) 0.0020(10)
O22B 0.088(2) 0.0270(10) 0.0550(10) 0.0150(10) 0.0080(10) 0.0050(10)
O23B 0.071(2) 0.0460(10) 0.0380(10) 0.0140(10) 0.0070(10) 0.0030(10)
OW1 0.072(2) 0.0440(10) 0.0500(10) 0.0180(10) 0.0160(10) 0.0010(10)
OW2 0.070(2) 0.075(2) 0.057(2) 0.0340(10) 0.0040(10) 0.0000(10)
OW3 0.241(6) 0.045(2) 0.053(2) 0.003(2) -0.023(3) 0.0040(10)

loop_
_atom_site_label
_atom_site_occupancy
_atom_site_fract_x
_atom_site_fract_y
_atom_site_fract_z
_atom_site_U_iso_or_equiv
_atom_site_thermal_displace_type
_atom_site_calc_flag
_atom_site_type_symbol
C1A 1 -.0661(4) -0.2583(3) .3519(2) .0427(7) Uani d C
C2A 1 -.0918(5) -0.4008(4) .3314(2) .0466(7) Uani d C
C3A 1 -0.2494(5) -0.5223(4) .2437(3) .0512(8) Uani d C
C4A 1 -0.1945(6) -0.6159(4) .1706(3) .0581(9) Uani d C
C5A 1 -.0808(5) -0.5231(4) .1028(3) .0557(8) Uani d C
C6A 1 -0.1820(5) -0.4762(3) .0104(2) .0479(7) Uani d C
C7A 1 -.0599(6) -0.3513(4) -.0343(3) .0592(9) Uani d C
C8A 1 .0474(5) -0.1970(4) .0443(3) .0549(8) Uani d C
C9A 1 -.0663(6) -0.1142(4) .0599(3) .0565(9) Uani d C
C10A 1 .0420(6) .0333(4) .1458(3) .0554(9) Uani d C
O11A 1 .0701(3) -.0176(2) .2511(2) .0485(5) Uani d O
C12A 1 .1122(5) .0779(3) .3433(2) .0445(7) Uani d C
O13A 1 .1281(4) .2072(2) .3447(2) .0614(7) Uani d O
C14A 1 .2227(8) .1338(4) .1329(4) .076(1) Uani d C
O15A 1 -0.2875(4) -0.6098(3) -.0778(2) .0559(6) Uani d O
C16A 1 .1445(4) .0170(3) .4440(2) .0409(6) Uani d C
C17A 1 .2595(4) .1221(3) .5425(2) .0398(6) Uani d C
C18A 1 .3130(4) .0760(3) .6383(3) .0441(7) Uani d C
C19A 1 .2504(4) -.0765(3) .6384(2) .0420(7) Uani d C
C20A 1 .1339(4) -0.1828(3) .5431(2) .0411(7) Uani d C
C21A 1 .0768(4) -0.1398(3) .4456(2) .0399(6) Uani d C
O22A 1 .3246(3) .2743(2) .5486(2) .0496(6) Uani d O
O23A 1 .2924(4) -0.1277(3) .7322(2) .0542(6) Uani d O
C1B 1 .5751(5) 1.0180(3) .4026(3) .0429(7) Uani d C
C2B 1 .6931(5) 1.1587(4) .4127(3) .0492(8) Uani d C
C3B 1 .7268(6) 1.2894(4) .4983(3) .0534(8) Uani d C
C4B 1 .9236(6) 1.3699(4) .5703(3) .0576(9) Uani d C
C5B 1 .9842(5) 1.2722(4) .6403(3) .0501(7) Uani d C
C6B 1 .9044(5) 1.2382(4) .7342(3) .0509(7) Uani d C
C7B 1 .9627(6) 1.1331(4) .7972(3) .0598(9) Uani d C
C8B 1 .8922(5) .9734(4) .7314(3) .0575(9) Uani d C
C9B 1 .6906(5) .8805(4) .7127(3) .0501(7) Uani d C
C10B 1 .6004(5) .7386(3) .6234(2) .0455(7) Uani d C
O11B 1 .5803(3) .7897(2) .5180(2) .0468(5) Uani d O
C12B 1 .4545(4) .6892(3) .4299(3) .0460(7) Uani d C
O13B 1 .3508(4) .5636(2) .4367(2) .0618(7) Uani d O
C14B 1 .7065(6) .6444(4) .6245(3) .0588(9) Uani d C
O15B 1 .9658(4) 1.3805(3) .8074(2) .0664(7) Uani d O
C16B 1 .4579(4) .7393(3) .3247(3) .0421(7) Uani d C
C17B 1 .3929(5) .6247(3) .2307(3) .0470(7) Uani d C
C18B 1 .4088(5) .6577(4) .1294(3) .0496(8) Uani d C
C19B 1 .4831(4) .8062(4) .1198(2) .0462(7) Uani d C
C20B 1 .5429(5) .9215(4) .2100(3) .0453(7) Uani d C
C21B 1 .5305(4) .8913(3) .3124(2) .0412(6) Uani d C
O22B 1 .3124(4) .4756(2) .2325(2) .0628(7) Uani d O
O23B 1 .4944(4) .8457(3) .0209(2) .0573(6) Uani d O
OW1 1 .2901(4) .6251(3) .8320(2) .0584(6) Uani d O
OW2 1 .4713(4) .4522(4) .7772(2) .0705(7) Uani d O
OW3 1 .5143(9) .0816(4) .9080(3) .146(3) Uani d O
H1A 1 -0.144(5) -0.226(4) .312(3) .034(7) Uiso d H
H2A 1 -.014(6) -0.433(5) .378(4) .06(1) Uiso d H
H3A 1 -0.315(5) -0.484(4) .205(3) .044(9) Uiso d H
H4A 1 -0.331(6) -0.596(5) .274(3) .06(1) Uiso d H
H5A 1 -0.298(6) -0.705(5) .122(3) .06(1) Uiso d H
H6A 1 -0.116(7) -0.662(6) .222(4) .08(1) Uiso d H
H7A 1 .028(7) -0.436(6) .150(4) .08(1) Uiso d H
H8A 1 -.028(6) -0.591(5) .073(4) .07(1) Uiso d H
H9A 1 -0.274(5) -0.450(4) .030(3) .040(8) Uiso d H
H10A 1 .040(6) -0.377(5) -.053(4) .07(1) Uiso d H
H11A 1 -0.144(6) -0.338(4) -0.105(3) .06(1) Uiso d H
H12A 1 .148(8) -0.138(6) .015(4) .09(2) Uiso d H
H13A 1 .118(6) -0.214(5) .122(4) .07(1) Uiso d H
H14A 1 -.098(8) -.088(6) -.017(5) .09(2) Uiso d H
H15A 1 -0.174(6) -0.182(5) .085(3) .06(1) Uiso d H
H16A 1 -.024(6) .090(5) .150(4) .07(1) Uiso d H
H17A 1 .183(8) .139(6) .042(5) .10(2) Uiso d H
H18A 1 .306(8) .068(6) .137(4) .09(1) Uiso d H
H19A 1 .295(8) .224(6) .192(5) .10(2) Uiso d H
H20A 1 -0.374(8) -0.578(6) -0.115(5) .10(2) Uiso d H
H21A 1 .388(6) .142(5) .707(3) .06(1) Uiso d H
H22A 1 .084(5) -0.295(4) .543(3) .046(9) Uiso d H
H23A 1 .262(9) .275(7) .477(5) .12(2) Uiso d H
H24A 1 .363(8) -.053(6) .786(5) .09(2) Uiso d H
H1B 1 .519(6) .996(4) .453(3) .05(1) Uiso d H
H2B 1 .758(5) 1.184(4) .356(3) .046(9) Uiso d H
H3B 1 .693(7) 1.361(6) .458(4) .08(1) Uiso d H
H4B 1 .645(5) 1.252(4) .544(3) .048(9) Uiso d H
H5B 1 .933(7) 1.459(6) .613(4) .08(1) Uiso d H
H6B 1 1.004(7) 1.412(5) .530(4) .07(1) Uiso d H
H7B 1 .965(6) 1.186(6) .597(4) .07(1) Uiso d H
H8B 1 1.120(6) 1.321(4) .673(3) .054(9) Uiso d H
H9B 1 .765(6) 1.192(4) .703(3) .052(9) Uiso d H
H10B 1 1.094(6) 1.170(5) .822(3) .06(1) Uiso d H
H11B 1 .921(7) 1.134(6) .866(4) .08(1) Uiso d H
H12B 1 .908(5) .984(4) .652(3) .06(1) Uiso d H
H13B 1 .955(7) .925(5) .772(4) .08(1) Uiso d H
H14B 1 .669(6) .851(5) .784(4) .07(1) Uiso d H
H15B 1 .625(5) .940(4) .693(3) .043(8) Uiso d H
H16B 1 .479(5) .668(4) .628(3) .037(8) Uiso d H
H17B 1 .740(6) .622(5) .701(4) .06(1) Uiso d H
H18B 1 .827(7) .706(5) .617(4) .07(1) Uiso d H
H19B 1 .639(6) .545(5) .567(4) .07(1) Uiso d H
H20B 1 .895(7) 1.381(6) .847(4) .08(1) Uiso d H
H21B 1 .353(6) .577(5) .067(4) .07(1) Uiso d H
H22B 1 .580(5) 1.020(5) .197(3) .052(9) Uiso d H
H23B 1 .303(8) .468(6) .300(5) .09(2) Uiso d H
H24B 1 .423(5) .769(4) -.029(3) .041(9) Uiso d H
H1OW 1 .265(7) .685(6) .774(5) .09(1) Uiso d H
H2OW 1 .20(1) .563(8) .824(5) .11(2) Uiso d H
H3OW 1 .428(9) .519(8) .794(5) .11(2) Uiso d H
H4OW 1 .43(1) .417(7) .690(6) .13(2) Uiso d H
H5OW 1 .542(9) .039(7) .963(6) .11(2) Uiso d H
H6OW 1 .58(1) .19(1) .924(8) .19(4) Uiso d H

loop_
_atom_type_symbol
_atom_type_description
_atom_type_scat_dispersion_real
_atom_type_scat_dispersion_imag
_atom_type_scat_source
C C 0.0181 0.0091 'International Tables Vol C Tables 4.2.6.8 and 6.1.1.4'
H H 0.0000 0.0000 'International Tables Vol C Tables 4.2.6.8 and 6.1.1.4'
O O 0.0492 0.0322 'International Tables Vol C Tables 4.2.6.8 and 6.1.1.4'

loop_
_geom_angle_atom_site_label_1
_geom_angle_atom_site_label_2
_geom_angle_atom_site_label_3
_geom_angle
_geom_angle_publ_flag
C2A C1A C21A 125.4(3) yes
C2A C1A H1A 122.(2) no
C21A C1A H1A 113.(2) no
C1A C2A C3A 124.3(3) yes
C1A C2A H2A 120.(3) no
C3A C2A H2A 116.(3) no
C2A C3A C4A 113.7(3) yes
C2A C3A H3A 110.(2) no
C4A C3A H3A 111.(2) no
C2A C3A H4A 112.(2) no
C4A C3A H4A 104.(2) no
H3A C3A H4A 105.(3) no
C3A C4A C5A 112.8(3) yes
C3A C4A H5A 113.(3) no
C5A C4A H5A 110.(2) no
C3A C4A H6A 109.(3) no
C5A C4A H6A 108.(3) no
H5A C4A H6A 104.(4) no
C6A C5A C4A 115.5(3) yes
C6A C5A H7A 111.(3) no
C4A C5A H7A 111.(3) no
C6A C5A H8A 110.(3) no
C4A C5A H8A 105.(2) no
H7A C5A H8A 103.(4) no
O15A C6A C5A 106.6(3) yes
O15A C6A C7A 108.6(2) yes
C5A C6A C7A 113.9(3) yes
O15A C6A H9A 104.(2) no
C5A C6A H9A 112.5(19) no
C7A C6A H9A 110.4(19) no
C6A C7A C8A 115.7(3) yes
C6A C7A H10A 111.(2) no
C8A C7A H10A 104.(2) no
C6A C7A H11A 107.(2) no
C8A C7A H11A 108.(2) no
H10A C7A H11A 111.(3) no
C9A C8A C7A 114.3(3) yes
C9A C8A H12A 112.(3) no
C7A C8A H12A 106.(3) no
C9A C8A H13A 112.(2) no
C7A C8A H13A 108.(2) no
H12A C8A H13A 104.(4) no
C8A C9A C10A 112.8(3) yes
C8A C9A H14A 101.(3) no
C10A C9A H14A 109.(3) no
C8A C9A H15A 110.(2) no
C10A C9A H15A 108.(2) no
H14A C9A H15A 117.(4) no
O11A C10A C14A 109.9(3) yes
O11A C10A C9A 103.6(3) yes
C14A C10A C9A 114.9(3) yes
O11A C10A H16A 106.(3) no
C14A C10A H16A 109.(3) no
C9A C10A H16A 113.(3) no
C12A O11A C10A 118.8(2) yes
O13A C12A O11A 122.5(3) yes
O13A C12A C16A 123.3(3) yes
O11A C12A C16A 114.2(2) yes
C10A C14A H17A 102.(3) no
C10A C14A H18A 108.(3) no
H17A C14A H18A 103.(4) no
C10A C14A H19A 114.(3) no
H17A C14A H19A 123.(4) no
H18A C14A H19A 106.(4) no
C6A O15A H20A 98.(3) no
C17A C16A C21A 118.8(3) yes
C17A C16A C12A 117.0(3) yes
C21A C16A C12A 124.0(3) yes
O22A C17A C18A 116.3(3) yes
O22A C17A C16A 122.3(3) yes
C18A C17A C16A 121.4(3) yes
C17A C18A C19A 119.3(3) yes
C17A C18A H21A 125.(2) no
C19A C18A H21A 116.(2) no
O23A C19A C18A 121.5(3) yes
O23A C19A C20A 117.8(3) yes
C18A C19A C20A 120.6(3) yes
C21A C20A C19A 121.4(3) yes
C21A C20A H22A 117.5(19) no
C19A C20A H22A 121.1(19) no
C20A C21A C16A 118.4(3) yes
C20A C21A C1A 118.2(3) yes
C16A C21A C1A 123.0(3) yes
C17A O22A H23A 99.(4) no
C19A O23A H24A 110.(4) no
C2B C1B C21B 124.8(3) yes
C2B C1B H1B 119.(3) no
C21B C1B H1B 117.(3) no
C1B C2B C3B 124.9(3) yes
C1B C2B H2B 119.(2) no
C3B C2B H2B 116.(2) no
C2B C3B C4B 112.9(3) yes
C2B C3B H3B 106.(3) no
C4B C3B H3B 110.(3) no
C2B C3B H4B 108.(2) no
C4B C3B H4B 111.(2) no
H3B C3B H4B 109.(4) no
C5B C4B C3B 113.4(3) yes
C5B C4B H5B 113.(3) no
C3B C4B H5B 106.(3) no
C5B C4B H6B 111.(3) no
C3B C4B H6B 112.(3) no
H5B C4B H6B 102.(4) no
C6B C5B C4B 115.6(3) yes
C6B C5B H7B 111.(3) no
C4B C5B H7B 111.(3) no
C6B C5B H8B 107.(2) no
C4B C5B H8B 111.(2) no
H7B C5B H8B 102.(4) no
O15B C6B C5B 106.9(3) yes
O15B C6B C7B 109.5(3) yes
C5B C6B C7B 112.9(3) yes
O15B C6B H9B 109.(2) no
C5B C6B H9B 108.(2) no
C7B C6B H9B 111.(2) no
C6B C7B C8B 114.8(3) yes
C6B C7B H10B 112.(2) no
C8B C7B H10B 105.(2) no
C6B C7B H11B 106.(3) no
C8B C7B H11B 112.(3) no
H10B C7B H11B 107.(4) no
C9B C8B C7B 112.8(3) yes
C9B C8B H12B 106.(2) no
C7B C8B H12B 107.(2) no
C9B C8B H13B 108.(3) no
C7B C8B H13B 108.(3) no
H12B C8B H13B 116.(4) no
C8B C9B C10B 115.6(3) yes
C8B C9B H14B 110.(3) no
C10B C9B H14B 108.(3) no
C8B C9B H15B 110.(2) no
C10B C9B H15B 107.(2) no
H14B C9B H15B 106.(3) no
O11B C10B C9B 105.9(2) yes
O11B C10B C14B 108.1(3) yes
C9B C10B C14B 115.2(3) yes
O11B C10B H16B 110.3(18) no
C9B C10B H16B 112.2(18) no
C14B C10B H16B 105.0(18) no
C12B O11B C10B 116.8(2) yes
O13B C12B O11B 122.0(3) yes
O13B C12B C16B 123.6(3) yes
O11B C12B C16B 114.4(3) yes
C10B C14B H17B 110.(2) no
C10B C14B H18B 110.(3) no
H17B C14B H18B 102.(4) no
C10B C14B H19B 114.(3) no
H17B C14B H19B 110.(3) no
H18B C14B H19B 112.(4) no
C6B O15B H20B 114.(4) no
C17B C16B C21B 118.3(3) yes
C17B C16B C12B 116.1(3) yes
C21B C16B C12B 125.4(3) yes
O22B C17B C18B 115.4(3) yes
O22B C17B C16B 123.0(3) yes
C18B C17B C16B 121.6(3) yes
C19B C18B C17B 119.0(3) yes
C19B C18B H21B 122.(3) no
C17B C18B H21B 118.(3) no
O23B C19B C18B 121.7(3) yes
O23B C19B C20B 117.6(3) yes
C18B C19B C20B 120.7(3) yes
C21B C20B C19B 121.3(3) yes
C21B C20B H22B 122.(2) no
C19B C20B H22B 117.(2) no
C20B C21B C16B 118.9(3) yes
C20B C21B C1B 118.9(3) yes
C16B C21B C1B 121.8(3) yes
C17B O22B H23B 108.(4) no
C19B O23B H24B 108.(2) no
H1OW OW1 H2OW 102.(6) no
H3OW OW2 H4OW 108.(6) no
H5OW OW3 H6OW 114.(7) no

loop_
_geom_bond_atom_site_label_1
_geom_bond_atom_site_label_2
_geom_bond_distance
_geom_bond_publ_flag
C1A C2A 1.327(5) yes
C1A C21A 1.483(4) yes
C1A H1A 0.90(3) no
C2A C3A 1.497(4) yes
C2A H2A 0.95(5) no
C3A C4A 1.527(6) yes
C3A H3A 0.87(4) no
C3A H4A 0.97(4) no
C4A C5A 1.529(5) yes
C4A H5A 0.97(4) no
C4A H6A 1.07(5) no
C5A C6A 1.501(5) yes
C5A H7A 0.98(5) no
C5A H8A 1.04(5) no
C6A O15A 1.460(3) yes
C6A C7A 1.516(5) yes
C6A H9A 0.98(4) no
C7A C8A 1.533(4) yes
C7A H10A 1.03(5) no
C7A H11A 1.06(4) no
C8A C9A 1.517(5) yes
C8A H12A 1.00(6) no
C8A H13A 1.09(4) no
C9A C10A 1.531(5) yes
C9A H14A 1.04(6) no
C9A H15A 1.03(5) no
C10A O11A 1.475(4) yes
C10A C14A 1.506(7) yes
C10A H16A 0.94(5) no
O11A C12A 1.322(4) yes
C12A O13A 1.225(4) yes
C12A C16A 1.477(4) yes
C14A H17A 1.14(5) no
C14A H18A 1.13(6) no
C14A H19A 0.99(6) no
O15A H20A 0.94(6) no
C16A C17A 1.411(4) yes
C16A C21A 1.423(4) yes
C17A O22A 1.366(4) yes
C17A C18A 1.379(5) yes
C18A C19A 1.382(4) yes
C18A H21A 0.95(4) no
C19A O23A 1.363(4) yes
C19A C20A 1.390(4) yes
C20A C21A 1.388(4) yes
C20A H22A 1.02(4) no
O22A H23A 0.94(7) no
O23A H24A 0.86(6) no
C1B C2B 1.320(5) yes
C1B C21B 1.484(4) yes
C1B H1B 0.88(4) no
C2B C3B 1.503(4) yes
C2B H2B 1.00(4) no
C3B C4B 1.520(6) yes
C3B H3B 1.00(5) no
C3B H4B 0.98(4) no
C4B C5B 1.517(6) yes
C4B H5B 0.96(5) no
C4B H6B 0.94(5) no
C5B C6B 1.510(5) yes
C5B H7B 0.91(5) no
C5B H8B 1.00(4) no
C6B O15B 1.442(4) yes
C6B C7B 1.522(5) yes
C6B H9B 1.03(4) no
C7B C8B 1.527(5) yes
C7B H10B 0.97(4) no
C7B H11B 1.03(5) no
C8B C9B 1.517(5) yes
C8B H12B 1.06(4) no
C8B H13B 0.94(5) no
C9B C10B 1.518(4) yes
C9B H14B 1.02(4) no
C9B H15B 0.96(4) no
C10B O11B 1.474(3) yes
C10B C14B 1.519(5) yes
C10B H16B 1.00(4) no
O11B C12B 1.331(4) yes
C12B O13B 1.224(4) yes
C12B C16B 1.474(5) yes
C14B H17B 1.02(4) no
C14B H18B 0.98(5) no
C14B H19B 1.03(4) no
O15B H20B 0.87(5) no
C16B C17B 1.407(4) yes
C16B C21B 1.416(4) yes
C17B O22B 1.357(4) yes
C17B C18B 1.386(5) yes
C18B C19B 1.375(5) yes
C18B H21B 0.95(4) no
C19B O23B 1.368(4) yes
C19B C20B 1.385(5) yes
C20B C21B 1.385(5) yes
C20B H22B 0.94(4) no
O22B H23B 0.89(6) no
O23B H24B 0.84(4) no
OW1 H1OW 1.02(6) no
OW1 H2OW 0.77(7) no
OW2 H3OW 0.90(7) no
OW2 H4OW 1.06(7) no
OW3 H5OW 0.88(7) no
OW3 H6OW 0.99(10) no

loop_
_geom_torsion_atom_site_label_1
_geom_torsion_atom_site_label_2
_geom_torsion_atom_site_label_3
_geom_torsion_atom_site_label_4
_geom_torsion
_geom_torsion_publ_flag
C21A C1A C2A C3A 172.9(3) yes
C1A C2A C3A C4A 131.1(4) yes
C2A C3A C4A C5A -64.6(4) yes
C3A C4A C5A C6A -71.4(4) yes
C4A C5A C6A O15A -76.1(4) no
C4A C5A C6A C7A 164.1(3) yes
O15A C6A C7A C8A 174.1(3) no
C5A C6A C7A C8A -67.3(5) yes
C6A C7A C8A C9A -73.8(5) yes
C7A C8A C9A C10A 175.4(3) yes
C8A C9A C10A O11A -71.9(4) yes
C8A C9A C10A C14A 48.0(4) no
C14A C10A O11A C12A 76.1(4) no
C9A C10A O11A C12A -160.7(3) yes
C10A O11A C12A O13A 0.3(5) no
C10A O11A C12A C16A -177.6(3) yes
O13A C12A C16A C17A -23.9(5) no
O11A C12A C16A C17A 154.0(3) no
O13A C12A C16A C21A 160.3(3) no
O11A C12A C16A C21A -21.7(4) yes
C21A C16A C17A O22A -177.6(3) no
C12A C16A C17A O22A 6.4(4) no
C21A C16A C17A C18A 2.7(4) no
C12A C16A C17A C18A -173.3(3) no
O22A C17A C18A C19A 179.3(3) no
C16A C17A C18A C19A -1.0(5) no
C17A C18A C19A O23A -176.8(3) no
C17A C18A C19A C20A -0.4(5) no
O23A C19A C20A C21A 176.6(3) no
C18A C19A C20A C21A 0.0(5) no
C19A C20A C21A C16A 1.8(4) no
C19A C20A C21A C1A -171.9(3) no
C17A C16A C21A C20A -3.0(4) no
C12A C16A C21A C20A 172.7(3) no
C17A C16A C21A C1A 170.3(3) no
C12A C16A C21A C1A -14.0(5) yes
C2A C1A C21A C20A -30.8(5) no
C2A C1A C21A C16A 155.8(3) yes
C21B C1B C2B C3B 174.5(3) yes
C1B C2B C3B C4B 122.0(4) yes
C2B C3B C4B C5B -64.6(4) yes
C3B C4B C5B C6B -71.1(4) yes
C4B C5B C6B O15B -62.6(4) no
C4B C5B C6B C7B 177.0(3) yes
O15B C6B C7B C8B 175.1(3) no
C5B C6B C7B C8B -66.0(4) yes
C6B C7B C8B C9B -72.9(4) yes
C7B C8B C9B C10B 163.9(3) yes
C8B C9B C10B O11B -75.2(4) yes
C8B C9B C10B C14B 44.2(4) no
C9B C10B O11B C12B -158.3(3) yes
C14B C10B O11B C12B 77.7(4) no
C10B O11B C12B O13B 5.3(5) no
C10B O11B C12B C16B -171.7(3) yes
O13B C12B C16B C17B -24.7(5) no
O11B C12B C16B C17B 152.4(3) no
O13B C12B C16B C21B 159.3(3) no
O11B C12B C16B C21B -23.6(5) yes
C21B C16B C17B O22B -176.5(3) no
C12B C16B C17B O22B 7.2(5) no
C21B C16B C17B C18B 4.0(5) no
C12B C16B C17B C18B -172.3(3) no
O22B C17B C18B C19B 177.8(3) no
C16B C17B C18B C19B -2.8(5) no
C17B C18B C19B O23B -176.8(3) no
C17B C18B C19B C20B 0.6(5) no
O23B C19B C20B C21B 177.8(3) no
C18B C19B C20B C21B 0.2(5) no
C19B C20B C21B C16B 1.1(5) no
C19B C20B C21B C1B -172.4(3) no
C17B C16B C21B C20B -3.1(4) no
C12B C16B C21B C20B 172.8(3) no
C17B C16B C21B C1B 170.2(3) no
C12B C16B C21B C1B -13.9(5) yes
C2B C1B C21B C20B -30.0(5) no
C2B C1B C21B C16B 156.7(3) yes

loop_
_cod_related_entry_id
_cod_related_entry_database
_cod_related_entry_code
1 ChemSpider 30652151
